data_7009986
loop_
_publ_author_name
'Maekawa, Masahiko'
'Konaka, Hisashi'
'Suenaga, Yusaku'
'Kuroda-Sowa, Takayoshi'
'Munakata, Megumu'

_publ_section_title
;
 A variety of one-, two- and three-dimensional copper(I) and silver(I)
 co-ordination polymers assembled by 1,4-bis(4-pyridyl)butadiyne and
 1,4-bis(2-pyridyl)butadiyne
;
_journal_coden_ASTM JCSDAA
_journal_issue 22
_journal_name_full 'Journal of the Chemical Society, Dalton Transactions'
_journal_page_first 4160
_journal_page_last 4166
_journal_paper_doi 10.1039/b005006g
_journal_year 2000
_chemical_formula_moiety 'C17 H14 Ag Cl N2 O5 '
_chemical_formula_sum 'C17 H14 Ag Cl N2 O5'
_chemical_formula_weight 469.63
_space_group_IT_number 11
_symmetry_cell_setting monoclinic
_symmetry_Int_Tables_number 11
_symmetry_space_group_name_Hall '-P 2yb'
_symmetry_space_group_name_H-M 'P 1 21/m 1'
_cell_angle_alpha 90
_cell_angle_beta 100.47(4)
_cell_angle_gamma 90
_cell_formula_units_Z 2
_cell_length_a 5.296(2)
_cell_length_b 15.876(6)
_cell_length_c 10.889(3)
_cell_measurement_reflns_used 25
_cell_measurement_temperature 296.2
_cell_measurement_theta_max 24.9
_cell_measurement_theta_min 24.4
_cell_volume 900.3(6)
_computing_cell_refinement 'MSC/AFC Diffractometer Control'
_computing_data_collection 'MSC/AFC Diffractometer Control'
_computing_data_reduction 'teXsan Ver. 1.10'
_computing_publication_material 'teXsan Ver. 1.10'
_computing_structure_refinement SHELXL97
_computing_structure_solution SIR88
_diffrn_measurement_device_type 'Rigaku AFC7R'
_diffrn_measurement_method w-2q
_diffrn_radiation_type 'Mo Ka'
_diffrn_radiation_wavelength 0.7107
_diffrn_reflns_av_R_equivalents 0.007
_diffrn_reflns_limit_h_max 6
_diffrn_reflns_limit_h_min 0
_diffrn_reflns_limit_k_max 18
_diffrn_reflns_limit_k_min 0
_diffrn_reflns_limit_l_max 12
_diffrn_reflns_limit_l_min -12
_diffrn_reflns_number 1829
_diffrn_reflns_theta_max 24.98
_diffrn_standards_decay_% 0.69
_diffrn_standards_interval_count 150
_diffrn_standards_number 3
_exptl_absorpt_coefficient_mu 1.295
_exptl_absorpt_correction_T_max 0.678
_exptl_absorpt_correction_T_min 0.647
_exptl_absorpt_correction_type psi-scan
_exptl_absorpt_process_details '(North, Phillips & Mathews, 1968)'
_exptl_crystal_colour colorless
_exptl_crystal_density_diffrn 1.732
_exptl_crystal_density_method 'not measured'
_exptl_crystal_description brick
_exptl_crystal_size_max 0.300
_exptl_crystal_size_mid 0.300
_exptl_crystal_size_min 0.300
_refine_diff_density_max 0.44
_refine_diff_density_min -0.45
_refine_ls_extinction_coef 0.0061
_refine_ls_extinction_expression Fc^*^=kFc[1+0.001xFc^2^l^3^/sin(2q)]^-1/4^
_refine_ls_extinction_method SHELXL
_refine_ls_goodness_of_fit_ref 1.103
_refine_ls_hydrogen_treatment noref
_refine_ls_number_parameters 131
_refine_ls_number_reflns 1424
_refine_ls_R_factor_gt 0.0243
_refine_ls_shift/su_max -0.0010
_refine_ls_structure_factor_coef Fsqd
_refine_ls_weighting_details 'w = 1/[s^2^(Fo^2^) + (0.0394P)^2^+0.4167P] where P=(Fo^2^+2Fc^2^)/3'
_refine_ls_weighting_scheme calc
_refine_ls_wR_factor_ref 0.0708
_reflns_number_gt 1424
_reflns_number_total 1646
_reflns_threshold_expression >2.0sigma(I)
_cod_data_source_file b005006g.txt
_cod_data_source_block 3
_cod_original_formula_sum 'C17 H14 Ag Cl N2 O5 '
_cod_database_code 7009986

loop_
_symmetry_equiv_pos_as_xyz
x,y,z
-x,1/2+y,-z
-x,-y,-z
x,1/2-y,z

loop_
_atom_site_label
_atom_site_type_symbol
_atom_site_fract_x
_atom_site_fract_y
_atom_site_fract_z
_atom_site_U_iso_or_equiv
_atom_site_adp_type
_atom_site_occupancy
_atom_site_calc_flag
_atom_site_refinement_flags
_atom_site_disorder_assembly
_atom_site_disorder_group
Ag(1) Ag 0.5000 0.0000 0.5000 0.04381(6) Uani 1.00 d S . .
Cl(1) Cl 0.5617(1) 0.2500 0.52267(6) 0.0492(2) Uani 1.00 d S . .
O(1) O 0.8244(4) 0.2500 0.5091(3) 0.0857(8) Uani 1.00 d S . .
O(2) O 0.4376(3) 0.17655(9) 0.4649(2) 0.0707(4) Uani 1.00 d . . .
O(3) O 0.5375(6) 0.2500 0.6512(2) 0.0896(8) Uani 1.00 d S . .
O(4) O 0.0981(8) 0.2500 0.0270(5) 0.185(2) Uani 1.00 d S . .
N(1) N 0.7743(3) -0.00234(8) 0.3752(1) 0.0368(4) Uani 1.00 d . . .
C(1) C 0.8548(4) 0.0693(1) 0.3315(2) 0.0477(4) Uani 1.00 d . . .
C(2) C 1.0213(4) 0.0721(1) 0.2483(2) 0.0493(5) Uani 1.00 d . . .
C(3) C 1.1125(3) -0.0025(1) 0.2071(2) 0.0376(4) Uani 1.00 d . . .
C(4) C 1.0358(4) -0.0770(1) 0.2556(2) 0.0494(5) Uani 1.00 d . . .
C(5) C 0.8680(4) -0.0743(1) 0.3383(2) 0.0473(5) Uani 1.00 d . . .
C(6) C 1.2809(4) -0.0020(1) 0.1186(2) 0.0435(5) Uani 1.00 d . . .
C(7) C 1.4194(4) -0.0008(1) 0.0431(2) 0.0437(5) Uani 1.00 d . . .
C(8) C 0.5091(9) 0.2500 0.1494(4) 0.098(1) Uani 1.00 d S . .
C(9) C 0.3227(8) 0.2500 0.0310(4) 0.088(1) Uani 1.00 d S . .
C(10) C 0.418(1) 0.2500 -0.0854(5) 0.147(2) Uani 1.00 d S . .
H(1) H 0.7939 0.1210 0.3591 0.0573 Uiso 1.00 calc . . .
H(2) H 1.0733 0.1247 0.2194 0.0591 Uiso 1.00 calc . . .
H(3) H 1.0985 -0.1295 0.2319 0.0593 Uiso 1.00 calc . . .
H(4) H 0.8165 -0.1258 0.3706 0.0568 Uiso 1.00 calc . . .
H(5) H 0.4862 0.2011 0.1914 0.1197 Uiso 1.00 calc . . .
H(6) H 0.6745 0.2500 0.1236 0.1197 Uiso 1.00 calc S . .
H(8) H 0.5979 0.2500 -0.0677 0.1871 Uiso 1.00 calc S . .
H(9) H 0.3532 0.2016 -0.1321 0.1871 Uiso 1.00 calc . . .

loop_
_atom_site_aniso_label
_atom_site_aniso_U_11
_atom_site_aniso_U_22
_atom_site_aniso_U_33
_atom_site_aniso_U_12
_atom_site_aniso_U_13
_atom_site_aniso_U_23
Ag(1) 0.03645(9) 0.0651(1) 0.0373(1) 0.00133(7) 0.02666(7) 0.00141(8)
Cl(1) 0.0573(3) 0.0342(3) 0.0649(4) 0.0000 0.0345(3) 0.0000
O(1) 0.056(1) 0.069(1) 0.141(2) 0.0000 0.042(1) 0.0000
O(2) 0.0859(9) 0.0437(8) 0.0932(10) -0.0138(7) 0.0444(8) -0.0134(7)
O(3) 0.135(2) 0.082(2) 0.059(1) 0.0000 0.038(1) 0.0000
O(4) 0.087(2) 0.251(6) 0.224(5) 0.0000 0.042(2) 0.0000
N(1) 0.0331(7) 0.0497(8) 0.0328(7) 0.0007(5) 0.0199(6) -0.0004(5)
C(1) 0.0561(9) 0.0444(10) 0.0527(9) -0.0004(8) 0.0365(8) -0.0027(8)
C(2) 0.0556(9) 0.048(1) 0.0540(9) -0.0057(8) 0.0365(8) 0.0028(8)
C(3) 0.0301(8) 0.057(1) 0.0302(8) -0.0005(7) 0.0171(7) -0.0004(7)
C(4) 0.0560(9) 0.046(1) 0.0552(10) 0.0066(8) 0.0355(8) -0.0001(8)
C(5) 0.0530(9) 0.044(1) 0.0538(9) -0.0006(8) 0.0338(8) 0.0032(8)
C(6) 0.0356(9) 0.063(1) 0.0363(9) -0.0004(7) 0.0188(7) 0.0006(7)
C(7) 0.0351(8) 0.064(1) 0.0367(9) 0.0008(7) 0.0194(8) -0.0002(7)
C(8) 0.106(3) 0.108(3) 0.077(2) 0.0000 0.005(2) 0.0000
C(9) 0.101(3) 0.070(2) 0.103(3) 0.0000 0.045(2) 0.0000
C(10) 0.238(6) 0.125(4) 0.094(3) 0.0000 0.072(4) 0.0000

loop_
_atom_type_symbol
_atom_type_description
_atom_type_scat_dispersion_real
_atom_type_scat_dispersion_imag
_atom_type_scat_source
Ag Ag -0.897 1.101
;International Tables for Crystallography
(1992, Vol. C, Tables 4.2.6.8 and 6.1.1.4)
;
Cl Cl 0.148 0.159
;International Tables for Crystallography
(1992, Vol. C, Tables 4.2.6.8 and 6.1.1.4)
;
O O 0.011 0.006
;International Tables for Crystallography
(1992, Vol. C, Tables 4.2.6.8 and 6.1.1.4)
;
N N 0.006 0.003
;International Tables for Crystallography
(1992, Vol. C, Tables 4.2.6.8 and 6.1.1.4)
;
C C 0.003 0.002
;International Tables for Crystallography
(1992, Vol. C, Tables 4.2.6.8 and 6.1.1.4)
;
H H 0.000 0.000
;International Tables for Crystallography
(1992, Vol. C, Table 6.1.1.4)
;

loop_
_geom_angle_atom_site_label_1
_geom_angle_atom_site_label_2
_geom_angle_atom_site_label_3
_geom_angle
_geom_angle_site_symmetry_1
_geom_angle_site_symmetry_2
_geom_angle_site_symmetry_3
_geom_angle_publ_flag
N(1) Ag(1) N(1) 180.0 . 1_555 3_656 yes
O(1) Cl(1) O(2) 109.52(9) . 1_555 1_555 yes
O(1) Cl(1) O(2) 109.52(9) . 1_555 4_555 yes
O(1) Cl(1) O(3) 111.4(2) . 1_555 1_555 yes
O(2) Cl(1) O(2) 109.6(1) . 1_555 4_555 yes
O(2) Cl(1) O(3) 108.40(10) . 1_555 1_555 yes
O(2) Cl(1) O(3) 108.40(10) . 4_555 1_555 yes
Ag(1) N(1) C(1) 120.3(1) . 1_555 1_555 yes
Ag(1) N(1) C(5) 122.2(1) . 1_555 1_555 yes
C(1) N(1) C(5) 117.5(2) . 1_555 1_555 yes
N(1) C(1) C(2) 123.2(2) . 1_555 1_555 yes
C(1) C(2) C(3) 119.3(2) . 1_555 1_555 yes
C(2) C(3) C(4) 117.6(2) . 1_555 1_555 yes
C(2) C(3) C(6) 120.8(2) . 1_555 1_555 yes
C(4) C(3) C(6) 121.6(2) . 1_555 1_555 yes
C(3) C(4) C(5) 119.4(2) . 1_555 1_555 yes
N(1) C(5) C(4) 122.9(2) . 1_555 1_555 yes
C(3) C(6) C(7) 178.9(2) . 1_555 1_555 yes
C(6) C(7) C(7) 179.5(3) . 1_555 3_855 yes
O(4) C(9) C(8) 122.7(5) . 1_555 1_555 yes
O(4) C(9) C(10) 118.5(5) . 1_555 1_555 yes
C(8) C(9) C(10) 118.8(4) . 1_555 1_555 yes

loop_
_geom_bond_atom_site_label_1
_geom_bond_atom_site_label_2
_geom_bond_distance
_geom_bond_site_symmetry_1
_geom_bond_site_symmetry_2
_geom_bond_publ_flag
Ag(1) N(1) 2.162(2) . . yes
Ag(1) N(1) 2.162(2) . 3_656 yes
Cl(1) O(1) 1.426(3) . . yes
Cl(1) O(2) 1.427(2) . . yes
Cl(1) O(2) 1.427(2) . 4_555 yes
Cl(1) O(3) 1.428(3) . . yes
O(4) C(9) 1.182(6) . . yes
N(1) C(1) 1.333(2) . . yes
N(1) C(5) 1.336(2) . . yes
C(1) C(2) 1.375(3) . . yes
C(2) C(3) 1.385(3) . . yes
C(3) C(4) 1.386(3) . . yes
C(3) C(6) 1.427(3) . . yes
C(4) C(5) 1.376(3) . . yes
C(6) C(7) 1.198(3) . . yes
C(7) C(7) 1.378(4) . 3_855 yes
C(8) C(9) 1.475(6) . . yes
C(9) C(10) 1.447(8) . . yes

loop_
_geom_contact_atom_site_label_1
_geom_contact_atom_site_label_2
_geom_contact_distance
_geom_contact_site_symmetry_1
_geom_contact_site_symmetry_2
_geom_contact_publ_flag
Ag(1) O(2) 2.840(1) . . ?
Ag(1) O(2) 2.840(1) . 3_656 ?
Ag(1) C(3) 3.465(2) . 1_455 ?
Ag(1) C(3) 3.465(2) . 3_756 ?
Ag(1) C(4) 3.499(2) . 1_455 ?
Ag(1) C(4) 3.499(2) . 3_756 ?
Ag(1) C(2) 3.567(2) . 1_455 ?
Ag(1) C(2) 3.567(2) . 3_756 ?
O(1) C(1) 3.479(3) . . ?
O(1) C(1) 3.479(3) . 4_555 ?
O(1) C(5) 3.495(2) . 2_756 ?
O(1) C(5) 3.495(2) . 3_756 ?
O(1) O(2) 3.565(3) . 1_655 ?
O(1) O(2) 3.565(3) . 4_655 ?
O(2) C(1) 3.325(3) . . ?
O(2) C(5) 3.332(3) . 3_656 ?
O(2) C(2) 3.359(2) . 1_455 ?
O(2) N(1) 3.557(2) . 3_656 ?
O(2) N(1) 3.582(2) . . ?
O(2) C(1) 3.593(3) . 1_455 ?
O(3) C(10) 3.047(7) . 1_556 ?
O(3) C(5) 3.535(3) . 2_656 ?
O(3) C(5) 3.535(3) . 3_656 ?
O(3) C(4) 3.584(3) . 2_756 ?
O(3) C(4) 3.584(3) . 3_756 ?
O(4) C(10) 3.588(8) . 1_455 ?
N(1) N(1) 3.278(3) . 3_756 ?
N(1) C(6) 3.461(2) . 1_455 ?
N(1) C(5) 3.557(2) . 3_756 ?
N(1) C(1) 3.593(2) . 3_756 ?
C(3) C(7) 3.546(3) . 3_755 ?
C(6) C(6) 3.569(4) . 3_755 ?

loop_
_cod_changelog_entry_id
_cod_changelog_entry_author
_cod_changelog_entry_date
_cod_changelog_entry_text
1 'Vaitkus, Antanas' 2022-05-06T21:50:00+03:00 'Updated bibliographic information.'
